data_7047180
loop_
_publ_author_name
'Reinig, Regina R.'
'Fought, Ellie L.'
'Ellern, Arkady'
'Windus, Theresa L.'
'Sadow, Aaron D.'

_publ_section_title
;
 Cobalt(ii) acyl intermediates in carbon-carbon bond formation and
 oxygenation.
;
_journal_issue 35
_journal_name_full 'Dalton transactions (Cambridge, England : 2003)'
_journal_page_first 12147
_journal_page_last 12161
_journal_paper_doi 10.1039/c8dt02661k
_journal_volume 47
_journal_year 2018
_chemical_formula_sum 'C23 H34 B Co N3 O3'
_chemical_formula_weight 470.27
_space_group_crystal_system monoclinic
_space_group_IT_number 14
_space_group_name_Hall '-P 2ybc'
_space_group_name_H-M_alt 'P 1 21/c 1'
_symmetry_space_group_name_Hall '-P 2ybc'
_symmetry_space_group_name_H-M 'P 1 21/c 1'
_atom_sites_solution_hydrogens geom
_audit_creation_method 'APEX3 v2016.1-0'
_audit_update_record
;
2018-05-28 deposited with the CCDC.
2018-07-26 downloaded from the CCDC.
;
_cell_angle_alpha 90.00(3)
_cell_angle_beta 93.68(3)
_cell_angle_gamma 90.00(3)
_cell_formula_units_Z 4
_cell_length_a 11.683(2)
_cell_length_b 13.302(3)
_cell_length_c 16.168(3)
_cell_measurement_reflns_used 9975
_cell_measurement_temperature 173(2)
_cell_measurement_theta_max 50.43
_cell_measurement_theta_min 3.79
_cell_volume 2507.4(9)
_computing_cell_refinement 'Bruker SAINT'
_computing_data_collection 'Bruker APEX2'
_computing_data_reduction 'Bruker SAINT'
_computing_molecular_graphics 'Bruker SHELXTL'
_computing_publication_material 'Bruker SHELXTL'
_computing_structure_refinement 'SHELXL-2014/7 (Sheldrick, 2014)'
_computing_structure_solution 'SHELXS-97 (Sheldrick 2008)'
_diffrn_ambient_temperature 173(2)
_diffrn_measured_fraction_theta_full 0.999
_diffrn_measured_fraction_theta_max 0.999
_diffrn_measurement_device_type 'Bruker APEX-II CCD'
_diffrn_measurement_method '\f and \w scans'
_diffrn_radiation_type CuK\a
_diffrn_radiation_wavelength 1.54178
_diffrn_reflns_av_R_equivalents 0.0469
_diffrn_reflns_av_unetI/netI 0.0296
_diffrn_reflns_Laue_measured_fraction_full 0.999
_diffrn_reflns_Laue_measured_fraction_max 0.999
_diffrn_reflns_limit_h_max 11
_diffrn_reflns_limit_h_min -11
_diffrn_reflns_limit_k_max 13
_diffrn_reflns_limit_k_min -13
_diffrn_reflns_limit_l_max 15
_diffrn_reflns_limit_l_min -16
_diffrn_reflns_number 19596
_diffrn_reflns_point_group_measured_fraction_full 0.999
_diffrn_reflns_point_group_measured_fraction_max 0.999
_diffrn_reflns_theta_full 50.432
_diffrn_reflns_theta_max 50.432
_diffrn_reflns_theta_min 3.791
_diffrn_source I\mS
_exptl_absorpt_coefficient_mu 5.578
_exptl_absorpt_correction_T_max 0.750
_exptl_absorpt_correction_T_min 0.546
_exptl_absorpt_correction_type multi-scan
_exptl_absorpt_process_details 'Bruker SADABS'
_exptl_crystal_colour blue
_exptl_crystal_density_diffrn 1.246
_exptl_crystal_description plate
_exptl_crystal_F_000 996
_exptl_crystal_size_max 0.280
_exptl_crystal_size_mid 0.210
_exptl_crystal_size_min 0.050
_refine_diff_density_max 0.158
_refine_diff_density_min -0.215
_refine_diff_density_rms 0.038
_refine_ls_extinction_method none
_refine_ls_goodness_of_fit_ref 1.030
_refine_ls_hydrogen_treatment constr
_refine_ls_matrix_type full
_refine_ls_number_parameters 287
_refine_ls_number_reflns 2627
_refine_ls_number_restraints 0
_refine_ls_restrained_S_all 1.030
_refine_ls_R_factor_all 0.0364
_refine_ls_R_factor_gt 0.0317
_refine_ls_shift/su_max 0.000
_refine_ls_shift/su_mean 0.000
_refine_ls_structure_factor_coef Fsqd
_refine_ls_weighting_details 'w=1/[\s^2^(Fo^2^)+(0.0438P)^2^+1.2808P] where P=(Fo^2^+2Fc^2^)/3'
_refine_ls_weighting_scheme calc
_refine_ls_wR_factor_gt 0.0794
_refine_ls_wR_factor_ref 0.0825
_reflns_Friedel_coverage 0.000
_reflns_number_gt 2397
_reflns_number_total 2627
_reflns_threshold_expression 'I > 2\s(I)'
_cod_data_source_file c8dt02661k2.cif
_cod_data_source_block Sad504
_cod_depositor_comments 'Adding full bibliography for 7047177--7047187.cif.'
_cod_database_code 7047180
_shelx_shelxl_version_number 2014/7
_shelx_space_group_comment
; 
The symmetry employed for this shelxl refinement is uniquely defined 
by the following loop, which should always be used as a source of 
symmetry information in preference to the above space-group names. 
They are only intended as comments. 
;
_shelx_estimated_absorpt_t_min 0.304
_shelx_estimated_absorpt_t_max 0.768

loop_
_space_group_symop_operation_xyz
'x, y, z'
'-x, y+1/2, -z+1/2'
'-x, -y, -z'
'x, -y-1/2, z-1/2'

loop_
_atom_site_label
_atom_site_type_symbol
_atom_site_fract_x
_atom_site_fract_y
_atom_site_fract_z
_atom_site_U_iso_or_equiv
_atom_site_adp_type
_atom_site_occupancy
_atom_site_site_symmetry_order
_atom_site_calc_flag
_atom_site_refinement_flags_posn
_atom_site_refinement_flags_adp
Co1 Co 0.19707(4) 0.70962(3) 0.55006(3) 0.03839(19) Uani 1 1 d . .
B1 B 0.4507(3) 0.7135(2) 0.61771(19) 0.0342(8) Uani 1 1 d . .
C1 C 0.1097(3) 0.5682(3) 0.7402(2) 0.0627(9) Uani 1 1 d . .
H1A H 0.1285 0.6225 0.7797 0.094 Uiso 1 1 calc R U
H1B H 0.0842 0.5090 0.7701 0.094 Uiso 1 1 calc R U
H1C H 0.0483 0.5903 0.7002 0.094 Uiso 1 1 calc R U
C2 C 0.2151(2) 0.5415(2) 0.69476(17) 0.0393(7) Uani 1 1 d . .
C3 C 0.1868(3) 0.4613(2) 0.62897(19) 0.0585(9) Uani 1 1 d . .
H3A H 0.1310 0.4882 0.5868 0.088 Uiso 1 1 calc R U
H3B H 0.1543 0.4022 0.6551 0.088 Uiso 1 1 calc R U
H3C H 0.2569 0.4420 0.6028 0.088 Uiso 1 1 calc R U
C4 C 0.3181(2) 0.5130(2) 0.75313(17) 0.0416(7) Uani 1 1 d . .
H4A H 0.3047 0.5317 0.8110 0.050 Uiso 1 1 calc R U
H4B H 0.3331 0.4398 0.7507 0.050 Uiso 1 1 calc R U
C5 C 0.3682(2) 0.63801(18) 0.66764(15) 0.0299(6) Uani 1 1 d . .
C6 C 0.1479(3) 0.9655(2) 0.6340(2) 0.0606(9) Uani 1 1 d . .
H6A H 0.0826 0.9323 0.6043 0.091 Uiso 1 1 calc R U
H6B H 0.1332 1.0379 0.6368 0.091 Uiso 1 1 calc R U
H6C H 0.1581 0.9382 0.6903 0.091 Uiso 1 1 calc R U
C7 C 0.2552(3) 0.94713(19) 0.58879(17) 0.0425(7) Uani 1 1 d . .
C8 C 0.2411(3) 0.9837(3) 0.4999(2) 0.0746(11) Uani 1 1 d . .
H8A H 0.3124 0.9720 0.4725 0.112 Uiso 1 1 calc R U
H8B H 0.2237 1.0558 0.4993 0.112 Uiso 1 1 calc R U
H8C H 0.1782 0.9470 0.4704 0.112 Uiso 1 1 calc R U
C9 C 0.3642(3) 0.9887(2) 0.6348(2) 0.0513(8) Uani 1 1 d . .
H9A H 0.3955 1.0455 0.6037 0.062 Uiso 1 1 calc R U
H9B H 0.3475 1.0124 0.6908 0.062 Uiso 1 1 calc R U
C10 C 0.3860(3) 0.8223(2) 0.61460(16) 0.0350(7) Uani 1 1 d . .
C11 C 0.2663(3) 0.5272(2) 0.39139(19) 0.0669(10) Uani 1 1 d . .
H11A H 0.2887 0.4794 0.4356 0.100 Uiso 1 1 calc R U
H11B H 0.2758 0.4960 0.3374 0.100 Uiso 1 1 calc R U
H11C H 0.1858 0.5463 0.3954 0.100 Uiso 1 1 calc R U
C12 C 0.3411(3) 0.6199(2) 0.40039(16) 0.0481(8) Uani 1 1 d . .
C13 C 0.3048(3) 0.6999(2) 0.33639(19) 0.0682(11) Uani 1 1 d . .
H13A H 0.2250 0.7193 0.3432 0.102 Uiso 1 1 calc R U
H13B H 0.3116 0.6728 0.2806 0.102 Uiso 1 1 calc R U
H13C H 0.3545 0.7589 0.3443 0.102 Uiso 1 1 calc R U
C14 C 0.4693(3) 0.5962(2) 0.40155(18) 0.0625(10) Uani 1 1 d . .
H14A H 0.4818 0.5227 0.3979 0.075 Uiso 1 1 calc R U
H14B H 0.5042 0.6291 0.3544 0.075 Uiso 1 1 calc R U
C15 C 0.4310(3) 0.67061(19) 0.52266(17) 0.0379(7) Uani 1 1 d . .
C16 C 0.5814(2) 0.72385(18) 0.65379(18) 0.0373(7) Uani 1 1 d . .
C17 C 0.6683(3) 0.7548(2) 0.6042(2) 0.0561(9) Uani 1 1 d . .
H17 H 0.6497 0.7673 0.5470 0.067 Uiso 1 1 calc R U
C18 C 0.7802(3) 0.7681(3) 0.6349(3) 0.0700(10) Uani 1 1 d . .
H18 H 0.8365 0.7900 0.5991 0.084 Uiso 1 1 calc R U
C19 C 0.8104(3) 0.7501(2) 0.7163(3) 0.0648(10) Uani 1 1 d . .
H19 H 0.8880 0.7567 0.7369 0.078 Uiso 1 1 calc R U
C20 C 0.7272(3) 0.7221(2) 0.7684(2) 0.0584(9) Uani 1 1 d . .
H20 H 0.7468 0.7112 0.8257 0.070 Uiso 1 1 calc R U
C21 C 0.6144(3) 0.70998(18) 0.73688(19) 0.0432(8) Uani 1 1 d . .
H21 H 0.5579 0.6914 0.7737 0.052 Uiso 1 1 calc R U
C22 C 0.0331(3) 0.6973(3) 0.5122(2) 0.0705(10) Uani 1 1 d . .
H22A H 0.0207 0.6283 0.4906 0.085 Uiso 1 1 calc R U
H22B H -0.0124 0.7039 0.5615 0.085 Uiso 1 1 calc R U
C23 C -0.0150(4) 0.7676(3) 0.4489(3) 0.0902(13) Uani 1 1 d . .
H23A H -0.0029 0.8368 0.4684 0.135 Uiso 1 1 calc R U
H23B H -0.0973 0.7551 0.4389 0.135 Uiso 1 1 calc R U
H23C H 0.0233 0.7579 0.3973 0.135 Uiso 1 1 calc R U
N1 N 0.2596(2) 0.63092(15) 0.65190(13) 0.0347(5) Uani 1 1 d . .
N2 N 0.2815(2) 0.83783(15) 0.58815(13) 0.0366(6) Uani 1 1 d . .
N3 N 0.3318(2) 0.66405(16) 0.48446(13) 0.0399(6) Uani 1 1 d . .
O1 O 0.41381(14) 0.56977(12) 0.72324(10) 0.0349(4) Uani 1 1 d . .
O2 O 0.44479(16) 0.90554(13) 0.64016(12) 0.0456(5) Uani 1 1 d . .
O3 O 0.51921(16) 0.63526(14) 0.48006(11) 0.0488(5) Uani 1 1 d . .

loop_
_atom_site_aniso_label
_atom_site_aniso_U_11
_atom_site_aniso_U_22
_atom_site_aniso_U_33
_atom_site_aniso_U_23
_atom_site_aniso_U_13
_atom_site_aniso_U_12
Co1 0.0452(3) 0.0360(3) 0.0332(3) -0.0061(2) -0.0032(2) 0.0078(2)
B1 0.043(2) 0.0292(18) 0.0309(19) 0.0014(14) 0.0055(15) 0.0058(14)
C1 0.053(2) 0.067(2) 0.070(2) 0.0068(18) 0.0158(18) -0.0057(17)
C2 0.0446(18) 0.0354(16) 0.0383(16) 0.0006(14) 0.0062(14) -0.0062(14)
C3 0.076(2) 0.0405(17) 0.057(2) -0.0016(16) -0.0165(17) -0.0092(16)
C4 0.0510(19) 0.0397(16) 0.0342(17) 0.0039(13) 0.0036(14) -0.0083(14)
C5 0.043(2) 0.0247(14) 0.0218(14) -0.0056(12) 0.0033(13) 0.0049(13)
C6 0.060(2) 0.0506(19) 0.071(2) -0.0145(17) 0.0001(18) 0.0169(17)
C7 0.058(2) 0.0291(16) 0.0402(17) -0.0017(13) -0.0018(15) 0.0115(14)
C8 0.107(3) 0.061(2) 0.054(2) 0.0185(18) -0.010(2) 0.008(2)
C9 0.067(2) 0.0272(16) 0.060(2) -0.0021(15) 0.0045(17) 0.0082(15)
C10 0.046(2) 0.0314(16) 0.0278(15) -0.0011(13) 0.0067(14) -0.0007(15)
C11 0.111(3) 0.048(2) 0.042(2) -0.0143(16) 0.0039(19) 0.006(2)
C12 0.081(2) 0.0398(18) 0.0232(16) -0.0031(13) 0.0041(15) 0.0196(17)
C13 0.113(3) 0.057(2) 0.0351(19) 0.0084(16) 0.0075(19) 0.023(2)
C14 0.097(3) 0.059(2) 0.0331(19) -0.0024(16) 0.0153(18) 0.025(2)
C15 0.051(2) 0.0267(15) 0.0371(17) 0.0072(13) 0.0137(17) 0.0118(14)
C16 0.0426(18) 0.0227(14) 0.047(2) 0.0033(13) 0.0059(15) 0.0056(12)
C17 0.053(2) 0.057(2) 0.060(2) 0.0055(17) 0.0131(18) 0.0000(17)
C18 0.046(2) 0.067(2) 0.099(3) -0.001(2) 0.020(2) -0.0015(18)
C19 0.040(2) 0.0418(19) 0.111(3) 0.002(2) -0.009(2) 0.0081(17)
C20 0.063(2) 0.0331(17) 0.076(2) 0.0105(16) -0.017(2) -0.0045(16)
C21 0.044(2) 0.0309(16) 0.053(2) 0.0043(14) -0.0067(16) -0.0051(13)
C22 0.052(2) 0.084(3) 0.073(3) -0.009(2) -0.0131(19) 0.0149(19)
C23 0.099(3) 0.076(3) 0.091(3) -0.005(2) -0.030(3) 0.004(2)
N1 0.0376(15) 0.0333(13) 0.0332(13) -0.0032(10) 0.0030(11) 0.0005(11)
N2 0.0464(16) 0.0274(13) 0.0361(13) -0.0032(10) 0.0026(12) 0.0100(11)
N3 0.0576(17) 0.0390(14) 0.0232(13) -0.0026(11) 0.0025(12) 0.0125(12)
O1 0.0408(11) 0.0312(10) 0.0327(10) 0.0051(9) 0.0011(9) -0.0020(9)
O2 0.0506(12) 0.0268(10) 0.0587(13) -0.0035(9) -0.0024(10) 0.0047(10)
O3 0.0610(13) 0.0481(12) 0.0391(12) 0.0000(10) 0.0171(11) 0.0199(10)

loop_
_atom_type_symbol
_atom_type_description
_atom_type_scat_dispersion_real
_atom_type_scat_dispersion_imag
_atom_type_scat_source
C C 0.0181 0.0091 'International Tables Vol C Tables 4.2.6.8 and 6.1.1.4'
H H 0.0000 0.0000 'International Tables Vol C Tables 4.2.6.8 and 6.1.1.4'
B B 0.0090 0.0039 'International Tables Vol C Tables 4.2.6.8 and 6.1.1.4'
N N 0.0311 0.0180 'International Tables Vol C Tables 4.2.6.8 and 6.1.1.4'
O O 0.0492 0.0322 'International Tables Vol C Tables 4.2.6.8 and 6.1.1.4'
Co Co -2.3653 3.6143 'International Tables Vol C Tables 4.2.6.8 and 6.1.1.4'

loop_
_geom_angle_atom_site_label_1
_geom_angle_atom_site_label_2
_geom_angle_atom_site_label_3
_geom_angle
C22 Co1 N3 125.23(13)
C22 Co1 N2 126.90(13)
N3 Co1 N2 91.76(10)
C22 Co1 N1 119.66(13)
N3 Co1 N1 91.07(9)
N2 Co1 N1 92.51(9)
C16 B1 C10 111.2(2)
C16 B1 C5 116.7(2)
C10 B1 C5 105.8(2)
C16 B1 C15 116.3(2)
C10 B1 C15 104.0(2)
C5 B1 C15 101.4(2)
C2 C1 H1A 109.5
C2 C1 H1B 109.5
H1A C1 H1B 109.5
C2 C1 H1C 109.5
H1A C1 H1C 109.5
H1B C1 H1C 109.5
N1 C2 C1 111.0(2)
N1 C2 C3 107.5(2)
C1 C2 C3 110.8(3)
N1 C2 C4 101.6(2)
C1 C2 C4 113.0(2)
C3 C2 C4 112.5(2)
C2 C3 H3A 109.5
C2 C3 H3B 109.5
H3A C3 H3B 109.5
C2 C3 H3C 109.5
H3A C3 H3C 109.5
H3B C3 H3C 109.5
O1 C4 C2 104.9(2)
O1 C4 H4A 110.8
C2 C4 H4A 110.8
O1 C4 H4B 110.8
C2 C4 H4B 110.8
H4A C4 H4B 108.8
N1 C5 O1 115.0(2)
N1 C5 B1 123.6(2)
O1 C5 B1 121.0(2)
C7 C6 H6A 109.5
C7 C6 H6B 109.5
H6A C6 H6B 109.5
C7 C6 H6C 109.5
H6A C6 H6C 109.5
H6B C6 H6C 109.5
N2 C7 C6 109.9(2)
N2 C7 C8 108.5(2)
C6 C7 C8 111.3(3)
N2 C7 C9 101.0(2)
C6 C7 C9 113.3(2)
C8 C7 C9 112.3(3)
C7 C8 H8A 109.5
C7 C8 H8B 109.5
H8A C8 H8B 109.5
C7 C8 H8C 109.5
H8A C8 H8C 109.5
H8B C8 H8C 109.5
O2 C9 C7 105.6(2)
O2 C9 H9A 110.6
C7 C9 H9A 110.6
O2 C9 H9B 110.6
C7 C9 H9B 110.6
H9A C9 H9B 108.7
N2 C10 O2 115.0(2)
N2 C10 B1 125.5(2)
O2 C10 B1 119.4(2)
C12 C11 H11A 109.5
C12 C11 H11B 109.5
H11A C11 H11B 109.5
C12 C11 H11C 109.5
H11A C11 H11C 109.5
H11B C11 H11C 109.5
N3 C12 C11 109.4(2)
N3 C12 C13 108.1(2)
C11 C12 C13 111.7(3)
N3 C12 C14 101.5(2)
C11 C12 C14 113.1(3)
C13 C12 C14 112.5(3)
C12 C13 H13A 109.5
C12 C13 H13B 109.5
H13A C13 H13B 109.5
C12 C13 H13C 109.5
H13A C13 H13C 109.5
H13B C13 H13C 109.5
O3 C14 C12 105.9(2)
O3 C14 H14A 110.6
C12 C14 H14A 110.6
O3 C14 H14B 110.6
C12 C14 H14B 110.6
H14A C14 H14B 108.7
N3 C15 O3 115.1(2)
N3 C15 B1 122.9(2)
O3 C15 B1 122.0(3)
C21 C16 C17 115.4(3)
C21 C16 B1 122.7(3)
C17 C16 B1 121.8(3)
C18 C17 C16 122.5(3)
C18 C17 H17 118.7
C16 C17 H17 118.7
C19 C18 C17 120.4(3)
C19 C18 H18 119.8
C17 C18 H18 119.8
C18 C19 C20 119.3(3)
C18 C19 H19 120.3
C20 C19 H19 120.3
C19 C20 C21 119.7(3)
C19 C20 H20 120.2
C21 C20 H20 120.2
C16 C21 C20 122.6(3)
C16 C21 H21 118.7
C20 C21 H21 118.7
C23 C22 Co1 118.7(3)
C23 C22 H22A 107.6
Co1 C22 H22A 107.6
C23 C22 H22B 107.6
Co1 C22 H22B 107.6
H22A C22 H22B 107.1
C22 C23 H23A 109.5
C22 C23 H23B 109.5
H23A C23 H23B 109.5
C22 C23 H23C 109.5
H23A C23 H23C 109.5
H23B C23 H23C 109.5
C5 N1 C2 109.7(2)
C5 N1 Co1 114.85(17)
C2 N1 Co1 131.82(18)
C10 N2 C7 110.3(2)
C10 N2 Co1 113.35(17)
C7 N2 Co1 136.19(19)
C15 N3 C12 110.5(2)
C15 N3 Co1 115.63(18)
C12 N3 Co1 133.9(2)
C5 O1 C4 106.75(19)
C10 O2 C9 106.9(2)
C15 O3 C14 106.9(2)

loop_
_geom_bond_atom_site_label_1
_geom_bond_atom_site_label_2
_geom_bond_distance
Co1 C22 1.980(3)
Co1 N3 2.046(2)
Co1 N2 2.045(2)
Co1 N1 2.046(2)
B1 C16 1.605(4)
B1 C10 1.633(4)
B1 C5 1.639(4)
B1 C15 1.641(4)
C1 C2 1.516(4)
C1 H1A 0.9800
C1 H1B 0.9800
C1 H1C 0.9800
C2 N1 1.487(3)
C2 C3 1.528(4)
C2 C4 1.529(4)
C3 H3A 0.9800
C3 H3B 0.9800
C3 H3C 0.9800
C4 O1 1.457(3)
C4 H4A 0.9900
C4 H4B 0.9900
C5 N1 1.281(3)
C5 O1 1.362(3)
C6 C7 1.512(4)
C6 H6A 0.9800
C6 H6B 0.9800
C6 H6C 0.9800
C7 N2 1.486(3)
C7 C8 1.516(4)
C7 C9 1.535(4)
C8 H8A 0.9800
C8 H8B 0.9800
C8 H8C 0.9800
C9 O2 1.452(3)
C9 H9A 0.9900
C9 H9B 0.9900
C10 N2 1.284(3)
C10 O2 1.353(3)
C11 C12 1.513(4)
C11 H11A 0.9800
C11 H11B 0.9800
C11 H11C 0.9800
C12 N3 1.491(3)
C12 C13 1.525(4)
C12 C14 1.529(4)
C13 H13A 0.9800
C13 H13B 0.9800
C13 H13C 0.9800
C14 O3 1.458(4)
C14 H14A 0.9900
C14 H14B 0.9900
C15 N3 1.281(3)
C15 O3 1.359(3)
C16 C21 1.386(4)
C16 C17 1.396(4)
C17 C18 1.380(5)
C17 H17 0.9500
C18 C19 1.361(5)
C18 H18 0.9500
C19 C20 1.378(5)
C19 H19 0.9500
C20 C21 1.392(4)
C20 H20 0.9500
C21 H21 0.9500
C22 C23 1.471(5)
C22 H22A 0.9900
C22 H22B 0.9900
C23 H23A 0.9800
C23 H23B 0.9800
C23 H23C 0.9800
